data_2300717
loop_
_publ_author_name
'Ruth, Paul Niklas'
'Graw, Nico'
'Ernemann, Tobias'
'Herbst-Irmer, Regine'
'Stalke, Dietmar'

_publ_section_title
;
 Indium <i>K</i>&#x3b1; radiation from a MetalJet X-ray source: comparison
 of the Eiger2 CdTe and Photon III detectors.
;
_journal_issue 'Pt 5'
_journal_name_full 'Journal of applied crystallography'
_journal_page_first 1322
_journal_page_last 1329
_journal_paper_doi 10.1107/S1600576723007215
_journal_volume 56
_journal_year 2023
_chemical_formula_moiety 'O4 W, 2(H2 O), 2(Na)'
_chemical_formula_sum 'H4 Na2 O6 W'
_chemical_formula_weight 329.86
_space_group_crystal_system orthorhombic
_space_group_IT_number 61
_space_group_name_Hall '-P 2ac 2ab'
_space_group_name_H-M_alt 'P b c a'
_atom_sites_solution_hydrogens difmap
_audit_creation_method SHELXL-2019/2
_cell_angle_alpha 90
_cell_angle_beta 90
_cell_angle_gamma 90
_cell_formula_units_Z 8
_cell_length_a 8.434(2)
_cell_length_b 10.553(2)
_cell_length_c 13.792(3)
_cell_measurement_reflns_used 9893
_cell_measurement_temperature 100(2)
_cell_measurement_theta_max 45.2905
_cell_measurement_theta_min 2.4745
_cell_volume 1227.5(5)
_computing_cell_refinement 'Bruker SAINT V8.40B'
_computing_data_collection 'Bruker APEX2 v2012.2'
_computing_data_reduction 'Bruker SAINT V8.40B'
_computing_molecular_graphics 'VESTA 3.5.7'
_computing_publication_material 'VESTA 3.5.7'
_computing_structure_refinement 'SHELXL-2019/2 (Sheldrick, 2019)'
_computing_structure_solution 'SHELXT(Sheldrick,Acta Cryst.(2015)A71,3-8)'
_diffrn_ambient_temperature 100(2)
_diffrn_detector_type 'Bruker Photon III C14 CMOS'
_diffrn_measured_fraction_theta_full 0.995
_diffrn_measured_fraction_theta_max 0.998
_diffrn_measurement_device_type 'Bruker D8 Venture'
_diffrn_measurement_method '\f and \w scans'
_diffrn_radiation_type InK\a
_diffrn_radiation_wavelength 0.5134
_diffrn_reflns_av_R_equivalents 0.0389
_diffrn_reflns_av_unetI/netI 0.0141
_diffrn_reflns_Laue_measured_fraction_full 0.995
_diffrn_reflns_Laue_measured_fraction_max 0.998
_diffrn_reflns_limit_h_max 23
_diffrn_reflns_limit_h_min -23
_diffrn_reflns_limit_k_max 29
_diffrn_reflns_limit_k_min -29
_diffrn_reflns_limit_l_max 38
_diffrn_reflns_limit_l_min -38
_diffrn_reflns_number 341446
_diffrn_reflns_point_group_measured_fraction_full 0.995
_diffrn_reflns_point_group_measured_fraction_max 0.998
_diffrn_reflns_theta_full 17.941
_diffrn_reflns_theta_max 45.340
_diffrn_reflns_theta_min 2.475
_diffrn_source 'Excillum In Metaljet D2 70 kV'
_exptl_absorpt_coefficient_mu 8.052
_exptl_absorpt_correction_T_max 0.6141
_exptl_absorpt_correction_T_min 0.3374
_exptl_absorpt_correction_type multi-scan
_exptl_absorpt_process_details SADABS-2016/2
_exptl_crystal_colour colourless
_exptl_crystal_density_diffrn 3.570
_exptl_crystal_description block
_exptl_crystal_F_000 1184
_exptl_crystal_size_max 0.208
_exptl_crystal_size_mid 0.157
_exptl_crystal_size_min 0.086
_refine_diff_density_max 4.227
_refine_diff_density_min -4.374
_refine_diff_density_rms 0.330
_refine_ls_extinction_coef 0.00849(17)
_refine_ls_extinction_expression Fc^*^=kFc[1+0.001xFc^2^\l^3^/sin(2\q)]^-1/4^
_refine_ls_extinction_method 'SHELXL-2019/2 (Sheldrick 2019)'
_refine_ls_goodness_of_fit_ref 1.273
_refine_ls_hydrogen_treatment refall
_refine_ls_matrix_type full
_refine_ls_number_parameters 99
_refine_ls_number_reflns 13654
_refine_ls_number_restraints 7
_refine_ls_restrained_S_all 1.273
_refine_ls_R_factor_all 0.0228
_refine_ls_R_factor_gt 0.0200
_refine_ls_shift/su_max 0.005
_refine_ls_shift/su_mean 0.000
_refine_ls_structure_factor_coef Fsqd
_refine_ls_weighting_details 'w=1/[\s^2^(Fo^2^)+(0.0133P)^2^+1.2796P] where P=(Fo^2^+2Fc^2^)/3'
_refine_ls_weighting_scheme calc
_refine_ls_wR_factor_gt 0.0449
_refine_ls_wR_factor_ref 0.0456
_reflns_Friedel_coverage 0.000
_reflns_number_gt 12323
_reflns_number_total 13654
_reflns_threshold_expression 'I > 2\s(I)'
_cod_data_source_file nb5354sup1.cif
_cod_data_source_block NaWO4_photon
_cod_depositor_comments 'Adding full bibliography for 2300712--2300725.cif.'
_cod_database_code 2300717
_cod_database_fobs_code 2300717
_shelx_shelxl_version_number 2019/2
_shelx_space_group_comment
;
The symmetry employed for this shelxl refinement is uniquely defined
by the following loop, which should always be used as a source of
symmetry information in preference to the above space-group names.
They are only intended as comments.
;
_shelx_estimated_absorpt_t_min 0.285
_shelx_estimated_absorpt_t_max 0.544

loop_
_space_group_symop_operation_xyz
'x, y, z'
'-x+1/2, -y, z+1/2'
'-x, y+1/2, -z+1/2'
'x+1/2, -y+1/2, -z'
'-x, -y, -z'
'x-1/2, y, -z-1/2'
'x, -y-1/2, z-1/2'
'-x-1/2, y-1/2, z'

loop_
_atom_site_label
_atom_site_type_symbol
_atom_site_fract_x
_atom_site_fract_y
_atom_site_fract_z
_atom_site_U_iso_or_equiv
_atom_site_adp_type
_atom_site_occupancy
_atom_site_site_symmetry_order
_atom_site_calc_flag
_atom_site_refinement_flags_posn
_atom_site_refinement_flags_adp
_atom_site_refinement_flags_occupancy
_atom_site_disorder_assembly
_atom_site_disorder_group
O1 O 0.55238(8) 0.67723(6) 0.40076(4) 0.00796(7) Uani 1 1 d . . . . .
O2 O 0.63144(8) 0.64889(6) 0.60971(5) 0.00839(7) Uani 1 1 d . . . . .
O3 O 0.31256(8) 0.60730(6) 0.53761(5) 0.00886(7) Uani 1 1 d . . . . .
O4 O 0.44297(8) 0.86159(5) 0.54162(5) 0.00746(6) Uani 1 1 d . . . . .
O5 O 0.77222(9) 0.64038(7) 0.20093(5) 0.00976(8) Uani 1 1 d D . . . .
H5A H 0.863(2) 0.645(3) 0.175(2) 0.031(7) Uiso 1 1 d D . . . .
H5B H 0.731(4) 0.709(2) 0.181(2) 0.038(9) Uiso 1 1 d D . . . .
O6 O 0.96254(10) 0.40791(7) 0.30024(5) 0.01046(8) Uani 1 1 d D . . . .
H6A H 0.936(3) 0.399(2) 0.2423(14) 0.024(6) Uiso 1 1 d D . . . .
H6B H 0.939(4) 0.339(2) 0.327(2) 0.027(7) Uiso 1 1 d D . . . .
Na1 Na 0.75924(5) 0.54888(4) 0.35232(3) 0.00809(5) Uani 1 1 d . . . . .
Na2 Na 0.65560(5) 0.49556(4) 0.08568(3) 0.00810(5) Uani 1 1 d . . . . .
W1 W 0.48650(2) 0.69837(2) 0.52275(2) 0.00451(1) Uani 1 1 d . . . . .

loop_
_atom_site_aniso_label
_atom_site_aniso_U_11
_atom_site_aniso_U_22
_atom_site_aniso_U_33
_atom_site_aniso_U_23
_atom_site_aniso_U_13
_atom_site_aniso_U_12
O1 0.00874(18) 0.00928(16) 0.00585(14) -0.00047(12) 0.00106(12) 0.00069(14)
O2 0.00870(17) 0.00918(17) 0.00728(15) 0.00026(13) -0.00191(13) 0.00187(14)
O3 0.00891(18) 0.00831(17) 0.00937(17) 0.00056(14) 0.00045(14) -0.00291(14)
O4 0.00856(17) 0.00547(13) 0.00835(16) -0.00054(12) -0.00003(13) 0.00084(12)
O5 0.0101(2) 0.01049(19) 0.00868(17) 0.00170(15) 0.00122(14) 0.00074(15)
O6 0.0135(2) 0.00931(18) 0.00862(17) -0.00055(15) -0.00117(16) 0.00028(17)
Na1 0.00811(12) 0.00871(12) 0.00746(11) 0.00054(9) 0.00054(9) 0.00049(10)
Na2 0.00851(12) 0.00777(11) 0.00801(11) -0.00030(9) -0.00031(9) 0.00076(9)
W1 0.00503(1) 0.00412(1) 0.00439(1) -0.00009(1) -0.00013(1) 0.00001(1)

loop_
_atom_type_symbol
_atom_type_description
_atom_type_scat_dispersion_real
_atom_type_scat_dispersion_imag
_atom_type_scat_source
O O 0.0044 0.0030 'International Tables Vol C Tables 4.2.6.8 and 6.1.1.4'
H H 0.0000 0.0000 'International Tables Vol C Tables 4.2.6.8 and 6.1.1.4'
Na Na 0.0182 0.0125 'International Tables Vol C Tables 4.2.6.8 and 6.1.1.4'
W W -0.3261 4.0239 'International Tables Vol C Tables 4.2.6.8 and 6.1.1.4'

loop_
_geom_angle_atom_site_label_1
_geom_angle_atom_site_label_2
_geom_angle_atom_site_label_3
_geom_angle
_geom_angle_site_symmetry_1
_geom_angle_site_symmetry_3
_geom_angle_publ_flag
W1 O1 Na1 125.54(3) . . ?
W1 O2 Na2 127.52(4) . 2_665 ?
W1 O3 Na1 132.78(4) . 5_666 ?
W1 O3 Na2 128.95(4) . 6_556 ?
Na1 O3 Na2 88.35(3) 5_666 6_556 ?
W1 O4 Na1 128.39(3) . 4_466 ?
W1 O4 Na2 122.27(3) . 3_655 ?
Na1 O4 Na2 89.43(3) 4_466 3_655 ?
W1 O4 Na2 119.11(3) . 7_576 ?
Na1 O4 Na2 94.73(3) 4_466 7_576 ?
Na2 O4 Na2 94.21(3) 3_655 7_576 ?
Na1 O5 Na2 108.18(3) . . ?
Na1 O6 Na2 92.82(3) . 6_656 ?
O5 Na1 O1 93.00(3) . . ?
O5 Na1 O3 154.57(3) . 5_666 ?
O1 Na1 O3 91.73(3) . 5_666 ?
O5 Na1 O4 111.55(3) . 4_566 ?
O1 Na1 O4 94.76(3) . 4_566 ?
O3 Na1 O4 92.91(3) 5_666 4_566 ?
O5 Na1 O6 87.38(3) . . ?
O1 Na1 O6 176.93(3) . . ?
O3 Na1 O6 86.65(3) 5_666 . ?
O4 Na1 O6 87.93(3) 4_566 . ?
O5 Na1 Na2 157.64(3) . 2_665 ?
O1 Na1 Na2 88.05(2) . 2_665 ?
O3 Na1 Na2 47.49(2) 5_666 2_665 ?
O4 Na1 Na2 46.16(2) 4_566 2_665 ?
O6 Na1 Na2 92.76(2) . 2_665 ?
O5 Na1 Na2 104.11(2) . 6_656 ?
O1 Na1 Na2 138.29(3) . 6_656 ?
O3 Na1 Na2 88.58(2) 5_666 6_656 ?
O4 Na1 Na2 43.62(2) 4_566 6_656 ?
O6 Na1 Na2 44.33(2) . 6_656 ?
Na2 Na1 Na2 62.279(14) 2_665 6_656 ?
O5 Na1 W1 115.65(3) . . ?
O1 Na1 W1 23.476(16) . . ?
O3 Na1 W1 73.81(2) 5_666 . ?
O4 Na1 W1 80.76(3) 4_566 . ?
O6 Na1 W1 156.74(2) . . ?
Na2 Na1 W1 64.797(16) 2_665 . ?
Na2 Na1 W1 120.995(18) 6_656 . ?
O5 Na1 W1 95.46(3) . 4_566 ?
O1 Na1 W1 80.45(2) . 4_566 ?
O3 Na1 W1 109.97(3) 5_666 4_566 ?
O4 Na1 W1 22.099(16) 4_566 4_566 ?
O6 Na1 W1 102.55(3) . 4_566 ?
Na2 Na1 W1 62.672(13) 2_665 4_566 ?
Na2 Na1 W1 60.527(13) 6_656 4_566 ?
W1 Na1 W1 73.470(16) . 4_566 ?
O5 Na1 Na2 36.89(2) . . ?
O1 Na1 Na2 101.08(2) . . ?
O3 Na1 Na2 117.72(3) 5_666 . ?
O4 Na1 Na2 144.65(2) 4_566 . ?
O6 Na1 Na2 77.44(2) . . ?
Na2 Na1 Na2 163.422(14) 2_665 . ?
Na2 Na1 Na2 115.491(15) 6_656 . ?
W1 Na1 Na2 122.654(17) . . ?
W1 Na1 Na2 132.153(14) 4_566 . ?
O2 Na2 O4 89.20(3) 2_664 3_645 ?
O2 Na2 O5 90.36(3) 2_664 . ?
O4 Na2 O5 173.99(3) 3_645 . ?
O2 Na2 O4 173.46(3) 2_664 7_575 ?
O4 Na2 O4 85.79(3) 3_645 7_575 ?
O5 Na2 O4 94.18(3) . 7_575 ?
O2 Na2 O6 99.83(3) 2_664 6_556 ?
O4 Na2 O6 90.99(3) 3_645 6_556 ?
O5 Na2 O6 95.00(3) . 6_556 ?
O4 Na2 O6 84.48(3) 7_575 6_556 ?
O2 Na2 O3 89.84(3) 2_664 6_656 ?
O4 Na2 O3 87.88(3) 3_645 6_656 ?
O5 Na2 O3 86.12(3) . 6_656 ?
O4 Na2 O3 85.78(3) 7_575 6_656 ?
O6 Na2 O3 170.26(3) 6_556 6_656 ?
O2 Na2 Na1 83.20(2) 2_664 2_664 ?
O4 Na2 Na1 44.41(2) 3_645 2_664 ?
O5 Na2 Na1 129.60(3) . 2_664 ?
O4 Na2 Na1 90.28(2) 7_575 2_664 ?
O6 Na2 Na1 135.39(3) 6_556 2_664 ?
O3 Na2 Na1 44.152(19) 6_656 2_664 ?
O2 Na2 Na1 142.27(2) 2_664 6_556 ?
O4 Na2 Na1 86.71(2) 3_645 6_556 ?
O5 Na2 Na1 97.28(2) . 6_556 ?
O4 Na2 Na1 41.644(19) 7_575 6_556 ?
O6 Na2 Na1 42.86(2) 6_556 6_556 ?
O3 Na2 Na1 127.40(2) 6_656 6_556 ?
Na1 Na2 Na1 117.722(14) 2_664 6_556 ?
O2 Na2 Na2 132.15(3) 2_664 5_665 ?
O4 Na2 Na2 43.092(19) 3_645 5_665 ?
O5 Na2 Na2 136.57(3) . 5_665 ?
O4 Na2 Na2 42.702(19) 7_575 5_665 ?
O6 Na2 Na2 86.89(3) 6_556 5_665 ?
O3 Na2 Na2 85.67(3) 6_656 5_665 ?
Na1 Na2 Na2 61.154(19) 2_664 5_665 ?
Na1 Na2 Na2 56.568(19) 6_556 5_665 ?
O2 Na2 W1 153.98(2) 2_664 7_575 ?
O4 Na2 W1 102.27(2) 3_645 7_575 ?
O5 Na2 W1 75.80(2) . 7_575 ?
O4 Na2 W1 25.326(15) 7_575 7_575 ?
O6 Na2 W1 103.20(2) 6_556 7_575 ?
O3 Na2 W1 67.65(2) 6_656 7_575 ?
Na1 Na2 W1 88.796(14) 2_664 7_575 ?
Na1 Na2 W1 62.636(11) 6_556 7_575 ?
Na2 Na2 W1 61.665(13) 5_665 7_575 ?
O2 Na2 W1 75.88(2) 2_664 3_645 ?
O4 Na2 W1 24.177(15) 3_645 3_645 ?
O5 Na2 W1 160.19(2) . 3_645 ?
O4 Na2 W1 100.82(2) 7_575 3_645 ?
O6 Na2 W1 73.86(2) 6_556 3_645 ?
O3 Na2 W1 107.68(2) 6_656 3_645 ?
Na1 Na2 W1 63.705(12) 2_664 3_645 ?
Na1 Na2 W1 85.702(14) 6_556 3_645 ?
Na2 Na2 W1 60.543(13) 5_665 3_645 ?
W1 Na2 W1 122.207(17) 7_575 3_645 ?
O2 Na2 Na1 77.74(2) 2_664 . ?
O4 Na2 Na1 150.34(2) 3_645 . ?
O5 Na2 Na1 34.928(19) . . ?
O4 Na2 Na1 108.63(2) 7_575 . ?
O6 Na2 Na1 65.73(2) 6_556 . ?
O3 Na2 Na1 118.18(2) 6_656 . ?
Na1 Na2 Na1 154.322(16) 2_664 . ?
Na1 Na2 Na1 87.688(14) 6_556 . ?
Na2 Na2 Na1 144.07(2) 5_665 . ?
W1 Na2 Na1 100.874(13) 7_575 . ?
W1 Na2 Na1 126.282(14) 3_645 . ?
O3 W1 O4 109.77(3) . . ?
O3 W1 O1 107.45(3) . . ?
O4 W1 O1 108.83(3) . . ?
O3 W1 O2 109.32(3) . . ?
O4 W1 O2 108.97(3) . . ?
O1 W1 O2 112.47(3) . . ?
O3 W1 Na2 141.42(2) . 7_576 ?
O4 W1 Na2 35.56(2) . 7_576 ?
O1 W1 Na2 102.35(2) . 7_576 ?
O2 W1 Na2 80.29(2) . 7_576 ?
O3 W1 Na1 111.30(3) . . ?
O4 W1 Na1 129.99(2) . . ?
O1 W1 Na1 30.98(2) . . ?
O2 W1 Na1 82.82(3) . . ?
Na2 W1 Na1 106.899(14) 7_576 . ?
O3 W1 Na2 103.93(3) . 3_655 ?
O4 W1 Na2 33.55(2) . 3_655 ?
O1 W1 Na2 79.90(2) . 3_655 ?
O2 W1 Na2 138.08(2) . 3_655 ?
Na2 W1 Na2 57.794(17) 7_576 3_655 ?
Na1 W1 Na2 108.207(15) . 3_655 ?
O3 W1 Na1 84.73(3) . 4_466 ?
O4 W1 Na1 29.51(2) . 4_466 ?
O1 W1 Na1 133.49(2) . 4_466 ?
O2 W1 Na1 104.56(3) . 4_466 ?
Na2 W1 Na1 56.836(16) 7_576 4_466 ?
Na1 W1 Na1 159.433(5) . 4_466 ?
Na2 W1 Na1 53.622(15) 3_655 4_466 ?

loop_
_geom_bond_atom_site_label_1
_geom_bond_atom_site_label_2
_geom_bond_distance
_geom_bond_site_symmetry_2
_geom_bond_publ_flag
O1 W1 1.7859(7) . ?
O1 Na1 2.3075(8) . ?
O2 W1 1.7903(7) . ?
O2 Na2 2.3790(8) 2_665 ?
O3 W1 1.7657(7) . ?
O3 Na1 2.3212(8) 5_666 ?
O3 Na2 2.4566(9) 6_556 ?
O4 W1 1.7803(7) . ?
O4 Na1 2.3311(8) 4_466 ?
O4 Na2 2.4026(8) 3_655 ?
O4 Na2 2.4203(8) 7_576 ?
O5 Na1 2.3030(9) . ?
O5 Na2 2.4144(9) . ?
O6 Na1 2.3810(9) . ?
O6 Na2 2.4458(9) 6_656 ?
Na1 Na2 3.3310(9) 2_665 ?
Na1 Na2 3.4961(10) 6_656 ?
Na1 W1 3.6477(7) . ?
Na1 W1 3.7091(6) 4_566 ?
Na1 Na2 3.8215(10) . ?
Na2 Na2 3.5333(10) 5_665 ?
Na2 W1 3.6359(7) 7_575 ?
Na2 W1 3.6755(7) 3_645 ?
